data_4104460
loop_
_publ_author_name
'Andrew DeAngelis'
'Olga Dmitrenko'
'Glenn P. A. Yap'
'Joseph M. Fox'

_publ_section_title
;
 Chiral Crown Conformation of Rh2(S-PTTL)4: Enantioselective
 Cyclopropanation with \a-Alkyl-\a-diazoesters
;
_journal_name_full 'Journal of the American Chemical Society'
_journal_page_first 7230
_journal_page_last 7231
_journal_paper_doi 10.1021/ja9026852
_journal_volume 131
_journal_year 2009
_chemical_absolute_configuration ad
_chemical_formula_sum 'C78 H88 N4 O20 Rh2'
_chemical_formula_weight 1607.34
_chemical_name_systematic
;
 ?
;
_space_group_IT_number 4
_symmetry_cell_setting monoclinic
_symmetry_space_group_name_Hall 'P 2yb'
_symmetry_space_group_name_H-M 'P 1 21 1'
_atom_sites_solution_hydrogens geom
_atom_sites_solution_primary direct
_atom_sites_solution_secondary difmap
_audit_creation_method SHELXL-97
_cell_angle_alpha 90.00
_cell_angle_beta 96.456(6)
_cell_angle_gamma 90.00
_cell_formula_units_Z 4
_cell_length_a 14.182(4)
_cell_length_b 20.088(6)
_cell_length_c 28.868(9)
_cell_measurement_reflns_used 997
_cell_measurement_temperature 120(2)
_cell_measurement_theta_max 16.22
_cell_measurement_theta_min 2.15
_cell_volume 8172(4)
_computing_cell_refinement 'SAINT (Bruker, 2002)'
_computing_data_collection 'SMART (Bruker, 2002)'
_computing_data_reduction SAINT
_computing_molecular_graphics 'SHELXTL (Sheldrick, 2001)'
_computing_publication_material 'SHELXTL (Sheldrick, 2001)'
_computing_structure_refinement 'SHELXL-97 (Sheldrick, 1997)'
_computing_structure_solution 'SHELXS-97 (Sheldrick, 1990)'
_diffrn_ambient_temperature 120(2)
_diffrn_detector_area_resol_mean 836.6
_diffrn_measured_fraction_theta_full 0.999
_diffrn_measured_fraction_theta_max 0.999
_diffrn_measurement_device_type 'Bruker AXS APEX diffractometer'
_diffrn_measurement_method \w
_diffrn_radiation_monochromator graphite
_diffrn_radiation_source 'fine-focus sealed tube'
_diffrn_radiation_type MoK\a
_diffrn_radiation_wavelength 0.71073
_diffrn_reflns_av_R_equivalents 0.1366
_diffrn_reflns_av_sigmaI/netI 0.1998
_diffrn_reflns_limit_h_max 16
_diffrn_reflns_limit_h_min -16
_diffrn_reflns_limit_k_max 23
_diffrn_reflns_limit_k_min -23
_diffrn_reflns_limit_l_max 34
_diffrn_reflns_limit_l_min -34
_diffrn_reflns_number 81795
_diffrn_reflns_theta_full 25.00
_diffrn_reflns_theta_max 25.00
_diffrn_reflns_theta_min 1.45
_diffrn_standards_decay_% 1
_diffrn_standards_interval_count 0
_diffrn_standards_interval_time 0
_diffrn_standards_number 0
_exptl_absorpt_coefficient_mu 0.473
_exptl_absorpt_correction_T_max 0.9587
_exptl_absorpt_correction_T_min 0.9239
_exptl_absorpt_correction_type multi-scan
_exptl_absorpt_process_details 'SADABS (Sheldrick, 2003)'
_exptl_crystal_colour green
_exptl_crystal_density_diffrn 1.306
_exptl_crystal_description plate
_exptl_crystal_F_000 3336
_exptl_crystal_size_max 0.17
_exptl_crystal_size_mid 0.12
_exptl_crystal_size_min 0.09
_platon_squeeze_details
;
PLATON Reference : Spek, A.L. (2003), J.Appl.Cryst. 36, 7-13
Void space analysis consistent with initial solutions displaying
four toluene molecules and two ethylacetate molecules 
cocrystallized and severly disordered  in the asymmetric 
unit todether with with two symmetry-unique compound molecules.
;
_refine_diff_density_max 1.020
_refine_diff_density_min -0.754
_refine_diff_density_rms 0.093
_refine_ls_abs_structure_details 'Flack H D (1983), Acta Cryst. A39, 876-881: 13930 Friedel pairs'
_refine_ls_abs_structure_Flack 0.02(2)
_refine_ls_extinction_method none
_refine_ls_goodness_of_fit_ref 1.020
_refine_ls_hydrogen_treatment constr
_refine_ls_matrix_type full
_refine_ls_number_parameters 1513
_refine_ls_number_reflns 28757
_refine_ls_number_restraints 813
_refine_ls_restrained_S_all 1.025
_refine_ls_R_factor_all 0.1229
_refine_ls_R_factor_gt 0.0718
_refine_ls_shift/su_max 0.012
_refine_ls_shift/su_mean 0.001
_refine_ls_structure_factor_coef Fsqd
_refine_ls_weighting_details 'calc w=1/[\s^2^(Fo^2^)+(0.0010P)^2^] where P=(Fo^2^+2Fc^2^)/3'
_refine_ls_weighting_scheme calc
_refine_ls_wR_factor_gt 0.1053
_refine_ls_wR_factor_ref 0.1173
_reflns_number_gt 15266
_reflns_number_total 28757
_reflns_threshold_expression >2sigma(I)
_cod_data_source_file ja9026852_si_001.cif
_cod_data_source_block joef082s
_cod_database_code 4104460

loop_
_symmetry_equiv_pos_as_xyz
'x, y, z'
'-x, y+1/2, -z'

loop_
_atom_site_label
_atom_site_type_symbol
_atom_site_fract_x
_atom_site_fract_y
_atom_site_fract_z
_atom_site_U_iso_or_equiv
_atom_site_adp_type
_atom_site_occupancy
_atom_site_symmetry_multiplicity
_atom_site_calc_flag
_atom_site_refinement_flags
Rh1 Rh 0.67815(5) 0.20149(4) 0.03007(3) 0.0337(2) Uani 1 1 d .
Rh2 Rh 0.84086(5) 0.20831(4) 0.06046(3) 0.0344(2) Uani 1 1 d .
Rh3 Rh 0.84653(5) 0.60759(4) 0.53485(3) 0.0281(2) Uani 1 1 d .
Rh4 Rh 0.69568(5) 0.62311(4) 0.56199(3) 0.0291(2) Uani 1 1 d .
N1 N 0.7087(6) -0.0328(4) 0.0530(3) 0.034(2) Uani 1 1 d D
O3 O 0.8002(6) -0.0011(4) -0.0045(3) 0.061(3) Uani 1 1 d D
O4 O 0.5884(5) -0.0795(3) 0.0912(3) 0.047(2) Uani 1 1 d D
C3 C 0.7343(7) -0.0336(5) 0.0089(4) 0.048(3) Uani 1 1 d D
C4 C 0.6727(7) -0.0827(5) -0.0196(4) 0.050(3) Uani 1 1 d D
C5 C 0.6751(8) -0.1003(6) -0.0635(4) 0.061(4) Uani 1 1 d D
H5A H 0.7215 -0.0839 -0.0819 0.073 Uiso 1 1 calc R
C6 C 0.6012(9) -0.1470(6) -0.0817(4) 0.085(5) Uani 1 1 d D
H6A H 0.5972 -0.1605 -0.1134 0.102 Uiso 1 1 calc R
C7 C 0.5374(8) -0.1717(6) -0.0537(4) 0.069(4) Uani 1 1 d D
H7A H 0.4919 -0.2039 -0.0656 0.083 Uiso 1 1 calc R
C8 C 0.5390(7) -0.1499(5) -0.0085(4) 0.062(4) Uani 1 1 d D
H8A H 0.4921 -0.1645 0.0103 0.074 Uiso 1 1 calc R
C9 C 0.6092(8) -0.1067(5) 0.0092(4) 0.054(4) Uani 1 1 d D
C10 C 0.6257(7) -0.0741(5) 0.0568(3) 0.046(3) Uani 1 1 d D
N2 N 0.5963(5) 0.2133(5) 0.1798(3) 0.059(3) Uani 1 1 d D
O7 O 0.6603(5) 0.1102(4) 0.1636(2) 0.056(2) Uani 1 1 d D
O8 O 0.4890(6) 0.2995(4) 0.1839(3) 0.073(3) Uani 1 1 d D
C17 C 0.5942(7) 0.1456(6) 0.1686(4) 0.088(6) Uani 1 1 d D
C18 C 0.4912(8) 0.1249(7) 0.1628(5) 0.108(6) Uani 1 1 d D
C19 C 0.4522(12) 0.0635(7) 0.1521(6) 0.179(11) Uani 1 1 d D
H19A H 0.4889 0.0241 0.1508 0.214 Uiso 1 1 calc R
C20 C 0.3484(13) 0.0645(9) 0.1430(8) 0.27(2) Uani 1 1 d D
H20A H 0.3161 0.0239 0.1354 0.329 Uiso 1 1 calc R
C21 C 0.2961(11) 0.1213(10) 0.1450(7) 0.154(11) Uani 1 1 d D
H21A H 0.2306 0.1205 0.1336 0.185 Uiso 1 1 calc R
C22 C 0.3349(8) 0.1783(9) 0.1627(5) 0.135(9) Uani 1 1 d D
H22A H 0.2968 0.2147 0.1705 0.162 Uiso 1 1 calc R
C23 C 0.4369(8) 0.1817(7) 0.1693(5) 0.112(8) Uani 1 1 d D
C24 C 0.5003(8) 0.2430(6) 0.1783(5) 0.084(6) Uani 1 1 d D
N3 N 0.6767(6) 0.4349(4) 0.0333(3) 0.045(3) Uani 1 1 d D
O11 O 0.7041(5) 0.3906(3) 0.1079(2) 0.044(2) Uani 1 1 d D
O12 O 0.6054(5) 0.4876(3) -0.0327(3) 0.048(2) Uani 1 1 d D
C31 C 0.6646(8) 0.4286(5) 0.0806(4) 0.052(3) Uani 1 1 d D
C32 C 0.5812(8) 0.4726(5) 0.0874(4) 0.057(4) Uani 1 1 d D
C33 C 0.5444(8) 0.4847(5) 0.1276(4) 0.061(4) Uani 1 1 d D
H33A H 0.5694 0.4645 0.1561 0.074 Uiso 1 1 calc R
C34 C 0.4629(9) 0.5310(6) 0.1249(4) 0.077(4) Uani 1 1 d D
H34A H 0.4344 0.5431 0.1519 0.093 Uiso 1 1 calc R
C35 C 0.4296(9) 0.5562(7) 0.0810(5) 0.083(5) Uani 1 1 d D
H35A H 0.3753 0.5842 0.0787 0.100 Uiso 1 1 calc R
C36 C 0.4711(8) 0.5430(6) 0.0406(4) 0.074(5) Uani 1 1 d D
H36A H 0.4474 0.5625 0.0116 0.089 Uiso 1 1 calc R
C37 C 0.5500(8) 0.4993(6) 0.0442(4) 0.073(4) Uani 1 1 d D
C38 C 0.6125(8) 0.4783(6) 0.0077(3) 0.050(3) Uani 1 1 d D
N4 N 0.7565(6) 0.2055(4) -0.1176(3) 0.045(2) Uani 1 1 d D
O15 O 0.7553(5) 0.3059(4) -0.0798(3) 0.046(2) Uani 1 1 d D
O16 O 0.7038(5) 0.1153(4) -0.1654(3) 0.065(2) Uani 1 1 d D
C45 C 0.7203(8) 0.2671(5) -0.1086(4) 0.053(3) Uani 1 1 d D
C46 C 0.6331(7) 0.2760(5) -0.1400(4) 0.048(3) Uani 1 1 d D
C47 C 0.5721(8) 0.3296(5) -0.1437(4) 0.074(4) Uani 1 1 d D
H47A H 0.5849 0.3692 -0.1261 0.088 Uiso 1 1 calc R
C48 C 0.4882(9) 0.3216(7) -0.1758(5) 0.089(5) Uani 1 1 d D
H48A H 0.4404 0.3550 -0.1782 0.107 Uiso 1 1 calc R
C49 C 0.4768(9) 0.2651(7) -0.2034(5) 0.093(5) Uani 1 1 d D
H49A H 0.4228 0.2626 -0.2260 0.112 Uiso 1 1 calc R
C50 C 0.5396(7) 0.2120(6) -0.1999(4) 0.063(3) Uani 1 1 d D
H50A H 0.5294 0.1735 -0.2188 0.076 Uiso 1 1 calc R
C51 C 0.6185(7) 0.2185(5) -0.1670(4) 0.065(4) Uani 1 1 d D
C52 C 0.6965(7) 0.1709(5) -0.1511(4) 0.044(3) Uani 1 1 d D
N5 N 0.7793(6) 0.3730(4) 0.5326(3) 0.033(2) Uani 1 1 d D
O21 O 0.8090(5) 0.4078(3) 0.6082(2) 0.0414(19) Uani 1 1 d D
O22 O 0.7939(5) 0.3264(3) 0.4604(2) 0.0358(19) Uani 1 1 d D
C63 C 0.8244(7) 0.3709(5) 0.5761(3) 0.040(3) Uani 1 1 d D
C64 C 0.8995(7) 0.3207(5) 0.5755(3) 0.046(3) Uani 1 1 d D
C65 C 0.9662(8) 0.2993(5) 0.6107(4) 0.067(4) Uani 1 1 d D
H65A H 0.9655 0.3153 0.6416 0.080 Uiso 1 1 calc R
C66 C 1.0362(8) 0.2530(5) 0.6000(4) 0.064(4) Uani 1 1 d D
H66A H 1.0846 0.2379 0.6230 0.076 Uiso 1 1 calc R
C67 C 1.0307(7) 0.2304(5) 0.5537(3) 0.044(3) Uani 1 1 d D
H67A H 1.0771 0.1994 0.5460 0.053 Uiso 1 1 calc R
C68 C 0.9612(8) 0.2506(5) 0.5183(4) 0.058(3) Uani 1 1 d D
H68A H 0.9592 0.2337 0.4875 0.069 Uiso 1 1 calc R
C69 C 0.8954(6) 0.2965(5) 0.5306(3) 0.039(3) Uani 1 1 d D
C70 C 0.8176(8) 0.3326(5) 0.5008(3) 0.050(3) Uani 1 1 d D
N6 N 0.7080(5) 0.6009(4) 0.3837(3) 0.037(2) Uani 1 1 d D
O25 O 0.6748(5) 0.5060(3) 0.4264(2) 0.0359(18) Uani 1 1 d D
O26 O 0.7808(5) 0.6751(4) 0.3372(3) 0.056(2) Uani 1 1 d D
C77 C 0.7137(8) 0.5332(5) 0.3954(4) 0.047(3) Uani 1 1 d D
C78 C 0.7820(8) 0.5044(5) 0.3658(4) 0.055(3) Uani 1 1 d D
C79 C 0.8160(7) 0.4405(5) 0.3667(4) 0.050(3) Uani 1 1 d D
H79A H 0.7932 0.4061 0.3851 0.060 Uiso 1 1 calc R
C80 C 0.8904(10) 0.4307(7) 0.3366(5) 0.116(6) Uani 1 1 d D
H80A H 0.9200 0.3884 0.3358 0.139 Uiso 1 1 calc R
C81 C 0.9197(10) 0.4830(7) 0.3085(5) 0.098(5) Uani 1 1 d D
H81A H 0.9661 0.4736 0.2882 0.117 Uiso 1 1 calc R
C82 C 0.8841(8) 0.5471(7) 0.3093(4) 0.078(4) Uani 1 1 d D
H82A H 0.9052 0.5822 0.2909 0.093 Uiso 1 1 calc R
C83 C 0.8149(8) 0.5559(5) 0.3393(4) 0.056(4) Uani 1 1 d D
C84 C 0.7693(7) 0.6207(5) 0.3512(4) 0.050(3) Uani 1 1 d D
N7 N 0.8479(5) 0.8444(4) 0.5257(3) 0.030(2) Uani 1 1 d D
O29 O 0.7204(5) 0.8036(3) 0.4779(2) 0.0397(19) Uani 1 1 d D
O30 O 0.9974(4) 0.8886(3) 0.5493(2) 0.0383(19) Uani 1 1 d D
C91 C 0.7907(6) 0.8368(5) 0.4844(3) 0.039(3) Uani 1 1 d D
C92 C 0.8310(7) 0.8799(5) 0.4499(3) 0.042(3) Uani 1 1 d D
C93 C 0.8013(8) 0.8913(5) 0.4047(4) 0.056(4) Uani 1 1 d D
H93A H 0.7445 0.8713 0.3906 0.067 Uiso 1 1 calc R
C94 C 0.8557(8) 0.9340(7) 0.3777(4) 0.086(5) Uani 1 1 d D
H94A H 0.8354 0.9445 0.3460 0.103 Uiso 1 1 calc R
C95 C 0.9408(8) 0.9593(6) 0.4010(4) 0.074(4) Uani 1 1 d D
H95A H 0.9775 0.9883 0.3841 0.089 Uiso 1 1 calc R
C96 C 0.9750(7) 0.9450(5) 0.4470(4) 0.046(3) Uani 1 1 d D
H96A H 1.0347 0.9609 0.4608 0.056 Uiso 1 1 calc R
C97 C 0.9166(7) 0.9061(5) 0.4715(3) 0.045(3) Uani 1 1 d D
C98 C 0.9326(7) 0.8824(4) 0.5206(3) 0.040(3) Uani 1 1 d D
N8 N 0.9939(5) 0.6185(4) 0.6809(2) 0.037(2) Uani 1 1 d D
O33 O 1.0884(4) 0.5264(3) 0.7043(2) 0.0406(19) Uani 1 1 d D
O34 O 0.9430(4) 0.7189(3) 0.6477(2) 0.0350(17) Uani 1 1 d D
C105 C 1.0790(6) 0.5820(4) 0.6868(3) 0.035(3) Uani 1 1 d D
C106 C 1.1509(5) 0.6207(4) 0.6663(3) 0.032(2) Uani 1 1 d D
C107 C 1.2426(6) 0.6071(5) 0.6605(3) 0.041(3) Uani 1 1 d D
H10K H 1.2719 0.5674 0.6728 0.050 Uiso 1 1 calc R
C108 C 1.2949(7) 0.6541(5) 0.6353(4) 0.051(3) Uani 1 1 d D
H10L H 1.3593 0.6458 0.6309 0.061 Uiso 1 1 calc R
C109 C 1.2479(6) 0.7132(5) 0.6171(3) 0.042(3) Uani 1 1 d D
H10M H 1.2830 0.7451 0.6018 0.050 Uiso 1 1 calc R
C110 C 1.1507(6) 0.7257(5) 0.6211(3) 0.044(3) Uani 1 1 d D
H11A H 1.1182 0.7631 0.6070 0.052 Uiso 1 1 calc R
C111 C 1.1065(6) 0.6798(4) 0.6472(3) 0.037(3) Uani 1 1 d D
C112 C 1.0038(6) 0.6786(4) 0.6569(3) 0.033(3) Uani 1 1 d D
O1 O 0.6809(4) 0.1062(3) 0.0499(2) 0.0360(17) Uani 1 1 d .
O2 O 0.8356(4) 0.1106(3) 0.0803(2) 0.0390(17) Uani 1 1 d .
O5 O 0.6456(4) 0.2250(3) 0.0924(2) 0.0328(17) Uani 1 1 d .
O6 O 0.8037(4) 0.2311(3) 0.1225(2) 0.038(2) Uani 1 1 d .
O9 O 0.6785(5) 0.3002(4) 0.0144(2) 0.039(2) Uani 1 1 d .
O10 O 0.8365(5) 0.3060(4) 0.0411(3) 0.041(2) Uani 1 1 d .
O13 O 0.7169(4) 0.1799(3) -0.0322(2) 0.0363(19) Uani 1 1 d .
O14 O 0.8730(4) 0.1851(3) -0.0043(2) 0.0346(18) Uani 1 1 d .
O17 O 0.5344(5) 0.2013(4) -0.0080(2) 0.051(2) Uani 1 1 d .
O18 O 0.3766(5) 0.1875(4) -0.0349(3) 0.058(2) Uani 1 1 d .
O19 O 0.8132(5) 0.5097(3) 0.5231(2) 0.0357(19) Uani 1 1 d .
O20 O 0.6718(5) 0.5244(3) 0.5507(3) 0.0345(19) Uani 1 1 d .
O23 O 0.7862(4) 0.6271(3) 0.4709(2) 0.0330(17) Uani 1 1 d .
O24 O 0.6415(4) 0.6403(3) 0.4963(2) 0.0316(19) Uani 1 1 d .
O27 O 0.8705(4) 0.7050(4) 0.5440(2) 0.0326(16) Uani 1 1 d .
O28 O 0.7278(4) 0.7207(3) 0.5719(2) 0.0261(16) Uani 1 1 d .
O31 O 0.8984(4) 0.5877(3) 0.5981(2) 0.0307(17) Uani 1 1 d .
O32 O 0.7570(4) 0.6067(3) 0.62678(19) 0.0290(15) Uani 1 1 d .
O35 O 0.9961(4) 0.5977(3) 0.5181(2) 0.0263(16) Uani 1 1 d .
O36 O 1.1202(5) 0.5658(4) 0.4824(3) 0.054(2) Uani 1 1 d .
C1 C 0.7556(7) 0.0815(5) 0.0719(3) 0.034(3) Uani 1 1 d .
C2 C 0.7503(8) 0.0110(5) 0.0936(4) 0.041(3) Uani 1 1 d .
H2A H 0.7003 0.0137 0.1153 0.049 Uiso 1 1 calc R
C11 C 0.8326(9) -0.0167(6) 0.1203(4) 0.052(3) Uani 1 1 d .
C12 C 0.7968(9) -0.0872(5) 0.1384(4) 0.080(4) Uani 1 1 d .
H12A H 0.8518 -0.1143 0.1502 0.120 Uiso 1 1 calc R
H12B H 0.7599 -0.1105 0.1126 0.120 Uiso 1 1 calc R
H12C H 0.7569 -0.0797 0.1635 0.120 Uiso 1 1 calc R
C13 C 0.9204(8) -0.0288(6) 0.0919(4) 0.074(4) Uani 1 1 d .
H13A H 0.9419 0.0139 0.0805 0.110 Uiso 1 1 calc R
H13B H 0.9015 -0.0583 0.0655 0.110 Uiso 1 1 calc R
H13C H 0.9722 -0.0495 0.1123 0.110 Uiso 1 1 calc R
C14 C 0.8596(7) 0.0234(5) 0.1633(3) 0.047(3) Uani 1 1 d .
H14A H 0.8902 0.0648 0.1549 0.070 Uiso 1 1 calc R
H14B H 0.9038 -0.0022 0.1850 0.070 Uiso 1 1 calc R
H14C H 0.8026 0.0340 0.1781 0.070 Uiso 1 1 calc R
C15 C 0.7158(10) 0.2324(5) 0.1255(4) 0.058(4) Uani 1 1 d .
C16 C 0.6837(8) 0.2553(6) 0.1755(4) 0.054(3) Uani 1 1 d .
H16A H 0.6595 0.3018 0.1705 0.064 Uiso 1 1 calc R
C25 C 0.7526(9) 0.2588(6) 0.2172(4) 0.060(4) Uani 1 1 d .
C26 C 0.8116(7) 0.1920(6) 0.2235(4) 0.065(4) Uani 1 1 d .
H26A H 0.7688 0.1548 0.2278 0.097 Uiso 1 1 calc R
H26B H 0.8589 0.1958 0.2509 0.097 Uiso 1 1 calc R
H26C H 0.8438 0.1840 0.1957 0.097 Uiso 1 1 calc R
C27 C 0.7047(7) 0.2748(5) 0.2609(3) 0.055(3) Uani 1 1 d .
H27A H 0.6681 0.2361 0.2693 0.082 Uiso 1 1 calc R
H27B H 0.6622 0.3130 0.2547 0.082 Uiso 1 1 calc R
H27C H 0.7533 0.2855 0.2867 0.082 Uiso 1 1 calc R
C28 C 0.8204(8) 0.3175(6) 0.2103(4) 0.065(4) Uani 1 1 d .
H28A H 0.7834 0.3582 0.2037 0.097 Uiso 1 1 calc R
H28B H 0.8566 0.3077 0.1841 0.097 Uiso 1 1 calc R
H28C H 0.8643 0.3236 0.2387 0.097 Uiso 1 1 calc R
C29 C 0.7581(10) 0.3309(6) 0.0238(4) 0.052(3) Uani 1 1 d .
C30 C 0.7557(9) 0.4059(5) 0.0086(4) 0.058(4) Uani 1 1 d .
H30A H 0.7357 0.4078 -0.0257 0.070 Uiso 1 1 calc R
C39 C 0.8530(8) 0.4459(6) 0.0189(5) 0.056(4) Uani 1 1 d .
C40 C 0.9238(9) 0.4145(6) -0.0111(5) 0.092(5) Uani 1 1 d .
H40A H 0.8925 0.4070 -0.0427 0.138 Uiso 1 1 calc R
H40B H 0.9461 0.3719 0.0026 0.138 Uiso 1 1 calc R
H40C H 0.9779 0.4445 -0.0124 0.138 Uiso 1 1 calc R
C41 C 0.8321(9) 0.5181(6) -0.0010(4) 0.075(4) Uani 1 1 d .
H41A H 0.8227 0.5164 -0.0351 0.113 Uiso 1 1 calc R
H41B H 0.8859 0.5472 0.0091 0.113 Uiso 1 1 calc R
H41C H 0.7747 0.5355 0.0107 0.113 Uiso 1 1 calc R
C42 C 0.8952(8) 0.4454(6) 0.0690(4) 0.065(4) Uani 1 1 d .
H42A H 0.9093 0.3994 0.0789 0.097 Uiso 1 1 calc R
H42B H 0.8499 0.4648 0.0885 0.097 Uiso 1 1 calc R
H42C H 0.9538 0.4716 0.0723 0.097 Uiso 1 1 calc R
C43 C 0.8063(9) 0.1788(5) -0.0379(4) 0.048(3) Uani 1 1 d .
C44 C 0.8264(7) 0.1698(6) -0.0882(3) 0.045(3) Uani 1 1 d .
H44A H 0.8117 0.1219 -0.0951 0.054 Uiso 1 1 calc R
C53 C 0.9300(8) 0.1791(6) -0.1006(5) 0.067(4) Uani 1 1 d .
C54 C 0.9963(8) 0.1279(7) -0.0714(4) 0.099(5) Uani 1 1 d .
H54A H 0.9907 0.1339 -0.0382 0.149 Uiso 1 1 calc R
H54B H 1.0623 0.1355 -0.0772 0.149 Uiso 1 1 calc R
H54C H 0.9774 0.0825 -0.0808 0.149 Uiso 1 1 calc R
C55 C 0.9264(8) 0.1728(6) -0.1550(4) 0.076(4) Uani 1 1 d .
H55A H 0.8925 0.2111 -0.1698 0.115 Uiso 1 1 calc R
H55B H 0.8933 0.1317 -0.1653 0.115 Uiso 1 1 calc R
H55C H 0.9912 0.1717 -0.1637 0.115 Uiso 1 1 calc R
C56 C 0.9693(8) 0.2498(6) -0.0852(4) 0.071(4) Uani 1 1 d .
H56A H 0.9860 0.2506 -0.0513 0.106 Uiso 1 1 calc R
H56B H 0.9206 0.2835 -0.0940 0.106 Uiso 1 1 calc R
H56C H 1.0258 0.2595 -0.1007 0.106 Uiso 1 1 calc R
C57 C 0.4291(8) 0.1564(6) 0.0430(4) 0.074(4) Uani 1 1 d .
H57A H 0.4819 0.1668 0.0669 0.112 Uiso 1 1 calc R
H57B H 0.4207 0.1080 0.0409 0.112 Uiso 1 1 calc R
H57C H 0.3708 0.1769 0.0516 0.112 Uiso 1 1 calc R
C58 C 0.4508(9) 0.1835(5) -0.0039(4) 0.057(3) Uani 1 1 d .
C59 C 0.3904(9) 0.2122(7) -0.0811(4) 0.076(4) Uani 1 1 d .
H59A H 0.4445 0.1890 -0.0929 0.091 Uiso 1 1 calc R
H59B H 0.4042 0.2605 -0.0799 0.091 Uiso 1 1 calc R
C60 C 0.3009(9) 0.1990(12) -0.1126(5) 0.182(10) Uani 1 1 d .
H60A H 0.2973 0.2294 -0.1393 0.273 Uiso 1 1 calc R
H60B H 0.2460 0.2062 -0.0954 0.273 Uiso 1 1 calc R
H60C H 0.3008 0.1529 -0.1237 0.273 Uiso 1 1 calc R
C61 C 0.7343(8) 0.4906(5) 0.5302(4) 0.039(3) Uani 1 1 d .
C62 C 0.7034(7) 0.4221(5) 0.5142(4) 0.036(3) Uani 1 1 d .
H62A H 0.7037 0.4223 0.4796 0.043 Uiso 1 1 calc R
C71 C 0.6013(8) 0.3966(5) 0.5231(4) 0.042(3) Uani 1 1 d .
C72 C 0.5268(7) 0.4390(6) 0.4996(4) 0.058(4) Uani 1 1 d .
H72A H 0.5367 0.4850 0.5103 0.087 Uiso 1 1 calc R
H72B H 0.4647 0.4234 0.5069 0.087 Uiso 1 1 calc R
H72C H 0.5292 0.4370 0.4658 0.087 Uiso 1 1 calc R
C73 C 0.5910(7) 0.3888(5) 0.5762(4) 0.054(3) Uani 1 1 d .
H73A H 0.6101 0.4303 0.5925 0.082 Uiso 1 1 calc R
H73B H 0.6316 0.3523 0.5892 0.082 Uiso 1 1 calc R
H73C H 0.5247 0.3789 0.5802 0.082 Uiso 1 1 calc R
C74 C 0.5873(9) 0.3268(5) 0.4996(4) 0.076(5) Uani 1 1 d .
H74A H 0.5805 0.3320 0.4657 0.114 Uiso 1 1 calc R
H74B H 0.5300 0.3059 0.5091 0.114 Uiso 1 1 calc R
H74C H 0.6425 0.2987 0.5094 0.114 Uiso 1 1 calc R
C75 C 0.6900(9) 0.6369(5) 0.4659(4) 0.047(3) Uani 1 1 d .
C76 C 0.6612(7) 0.6504(6) 0.4117(4) 0.046(3) Uani 1 1 d .
H76A H 0.6898 0.6944 0.4051 0.055 Uiso 1 1 calc R
C85 C 0.5537(8) 0.6577(6) 0.3972(4) 0.055(3) Uani 1 1 d .
C86 C 0.5200(7) 0.7213(6) 0.4213(4) 0.075(4) Uani 1 1 d .
H86A H 0.5296 0.7155 0.4552 0.112 Uiso 1 1 calc R
H86B H 0.4525 0.7288 0.4112 0.112 Uiso 1 1 calc R
H86C H 0.5567 0.7598 0.4125 0.112 Uiso 1 1 calc R
C87 C 0.5383(8) 0.6680(6) 0.3443(4) 0.081(4) Uani 1 1 d .
H87A H 0.5597 0.6284 0.3287 0.122 Uiso 1 1 calc R
H87B H 0.5747 0.7069 0.3360 0.122 Uiso 1 1 calc R
H87C H 0.4707 0.6754 0.3346 0.122 Uiso 1 1 calc R
C88 C 0.4967(8) 0.5995(6) 0.4087(4) 0.073(4) Uani 1 1 d .
H88A H 0.5013 0.5941 0.4426 0.110 Uiso 1 1 calc R
H88B H 0.5207 0.5593 0.3947 0.110 Uiso 1 1 calc R
H88C H 0.4302 0.6064 0.3963 0.110 Uiso 1 1 calc R
C89 C 0.8108(8) 0.7401(5) 0.5617(3) 0.035(3) Uani 1 1 d .
C90 C 0.8343(7) 0.8179(4) 0.5698(3) 0.030(3) Uani 1 1 d .
H90A H 0.8987 0.8188 0.5878 0.036 Uiso 1 1 calc R
C99 C 0.7706(7) 0.8556(5) 0.6002(4) 0.036(3) Uani 1 1 d .
C100 C 0.7642(7) 0.8267(5) 0.6471(3) 0.044(3) Uani 1 1 d .
H10A H 0.7336 0.7830 0.6438 0.065 Uiso 1 1 calc R
H10B H 0.7266 0.8563 0.6649 0.065 Uiso 1 1 calc R
H10C H 0.8281 0.8219 0.6636 0.065 Uiso 1 1 calc R
C101 C 0.6715(7) 0.8696(5) 0.5729(4) 0.061(4) Uani 1 1 d .
H10D H 0.6357 0.8279 0.5688 0.092 Uiso 1 1 calc R
H10E H 0.6798 0.8884 0.5423 0.092 Uiso 1 1 calc R
H10F H 0.6368 0.9013 0.5904 0.092 Uiso 1 1 calc R
C102 C 0.8171(7) 0.9270(5) 0.6065(4) 0.048(3) Uani 1 1 d .
H10G H 0.8817 0.9230 0.6224 0.072 Uiso 1 1 calc R
H10H H 0.7791 0.9549 0.6252 0.072 Uiso 1 1 calc R
H10I H 0.8194 0.9475 0.5759 0.072 Uiso 1 1 calc R
C103 C 0.8507(7) 0.5947(4) 0.6326(4) 0.036(3) Uani 1 1 d .
C104 C 0.8993(6) 0.5853(4) 0.6843(3) 0.025(2) Uani 1 1 d .
H10J H 0.9127 0.5366 0.6882 0.030 Uiso 1 1 calc R
C113 C 0.8517(7) 0.6060(5) 0.7257(3) 0.035(3) Uani 1 1 d .
C114 C 0.7669(7) 0.5550(6) 0.7298(4) 0.060(4) Uani 1 1 d .
H11C H 0.7221 0.5572 0.7014 0.089 Uiso 1 1 calc R
H11D H 0.7342 0.5667 0.7568 0.089 Uiso 1 1 calc R
H11E H 0.7924 0.5097 0.7336 0.089 Uiso 1 1 calc R
C115 C 0.9206(6) 0.5948(5) 0.7692(3) 0.049(3) Uani 1 1 d .
H11F H 0.9719 0.6277 0.7702 0.073 Uiso 1 1 calc R
H11G H 0.9474 0.5499 0.7684 0.073 Uiso 1 1 calc R
H11H H 0.8871 0.5997 0.7969 0.073 Uiso 1 1 calc R
C116 C 0.8136(7) 0.6763(4) 0.7241(3) 0.042(3) Uani 1 1 d .
H11I H 0.8663 0.7078 0.7235 0.063 Uiso 1 1 calc R
H11J H 0.7812 0.6847 0.7518 0.063 Uiso 1 1 calc R
H11K H 0.7687 0.6821 0.6960 0.063 Uiso 1 1 calc R
C117 C 0.9685(7) 0.5513(5) 0.4416(4) 0.059(4) Uani 1 1 d .
H11L H 0.9164 0.5232 0.4497 0.088 Uiso 1 1 calc R
H11M H 1.0068 0.5265 0.4212 0.088 Uiso 1 1 calc R
H11N H 0.9425 0.5912 0.4253 0.088 Uiso 1 1 calc R
C118 C 1.0297(9) 0.5713(6) 0.4852(4) 0.049(3) Uani 1 1 d .
C119 C 1.1807(7) 0.5854(7) 0.5224(5) 0.083(5) Uani 1 1 d .
H11O H 1.1630 0.5628 0.5507 0.100 Uiso 1 1 calc R
H11P H 1.1781 0.6342 0.5271 0.100 Uiso 1 1 calc R
C120 C 1.2879(9) 0.5619(10) 0.5108(7) 0.224(13) Uani 1 1 d .
H12D H 1.3360 0.5808 0.5342 0.336 Uiso 1 1 calc R
H12E H 1.2988 0.5777 0.4798 0.336 Uiso 1 1 calc R
H12F H 1.2921 0.5132 0.5117 0.336 Uiso 1 1 calc R

loop_
_atom_site_aniso_label
_atom_site_aniso_U_11
_atom_site_aniso_U_22
_atom_site_aniso_U_33
_atom_site_aniso_U_23
_atom_site_aniso_U_13
_atom_site_aniso_U_12
Rh1 0.0272(5) 0.0354(5) 0.0383(6) 0.0059(5) 0.0033(4) -0.0027(5)
Rh2 0.0276(4) 0.0340(5) 0.0416(6) 0.0059(5) 0.0038(4) -0.0027(5)
Rh3 0.0234(4) 0.0232(5) 0.0375(5) -0.0028(4) 0.0023(4) -0.0020(4)
Rh4 0.0204(4) 0.0228(5) 0.0437(6) -0.0020(4) 0.0022(4) -0.0009(4)
N1 0.041(6) 0.026(5) 0.036(6) 0.010(4) 0.011(5) 0.011(4)
O3 0.066(6) 0.056(6) 0.060(7) 0.009(5) 0.008(5) -0.008(5)
O4 0.049(5) 0.037(5) 0.056(6) -0.001(4) 0.012(4) -0.002(4)
C3 0.038(8) 0.042(8) 0.062(10) -0.001(7) -0.005(7) 0.003(6)
C4 0.032(7) 0.039(8) 0.076(10) -0.009(7) -0.014(7) 0.003(6)
C5 0.050(8) 0.085(10) 0.046(9) -0.025(8) 0.000(7) -0.006(7)
C6 0.075(11) 0.096(13) 0.082(12) 0.020(10) 0.003(9) 0.027(9)
C7 0.065(10) 0.046(9) 0.097(13) -0.003(8) 0.013(9) 0.018(7)
C8 0.038(8) 0.054(9) 0.091(11) -0.008(8) -0.006(8) 0.004(6)
C9 0.045(8) 0.034(7) 0.081(11) -0.006(7) -0.003(7) -0.011(6)
C10 0.044(8) 0.032(7) 0.057(9) 0.007(6) -0.011(7) -0.005(6)
N2 0.033(5) 0.081(8) 0.064(7) -0.006(7) 0.001(5) 0.020(6)
O7 0.068(5) 0.054(5) 0.047(5) 0.013(5) 0.013(4) -0.015(5)
O8 0.060(6) 0.090(8) 0.069(7) 0.006(6) 0.013(5) 0.029(6)
C17 0.056(10) 0.17(2) 0.039(9) 0.015(10) 0.003(8) -0.026(12)
C18 0.068(11) 0.18(2) 0.080(12) 0.015(14) 0.038(9) -0.030(14)
C19 0.19(2) 0.162(19) 0.17(2) 0.056(15) -0.044(16) -0.156(18)
C20 0.32(4) 0.30(4) 0.17(2) 0.18(3) -0.13(3) -0.24(3)
C21 0.116(15) 0.25(3) 0.088(16) 0.068(19) -0.018(12) -0.11(2)
C22 0.056(10) 0.31(3) 0.046(11) 0.030(14) 0.015(8) -0.004(14)
C23 0.045(9) 0.22(2) 0.073(12) 0.011(13) -0.001(9) -0.049(13)
C24 0.042(9) 0.164(18) 0.049(10) 0.026(11) 0.014(7) 0.021(11)
N3 0.047(6) 0.028(5) 0.058(7) -0.026(5) -0.001(6) -0.004(5)
O11 0.042(5) 0.034(4) 0.054(5) -0.001(4) 0.000(4) 0.008(4)
O12 0.072(6) 0.031(5) 0.038(5) 0.001(4) -0.005(4) 0.006(4)
C31 0.067(9) 0.038(8) 0.048(9) -0.003(6) -0.014(7) 0.001(7)
C32 0.074(10) 0.037(8) 0.060(10) -0.009(7) 0.003(8) 0.017(7)
C33 0.067(9) 0.023(7) 0.094(11) 0.000(7) 0.008(8) 0.011(6)
C34 0.085(11) 0.076(11) 0.064(11) 0.003(8) -0.015(8) 0.011(9)
C35 0.074(11) 0.086(12) 0.090(13) -0.035(10) 0.005(10) 0.007(9)
C36 0.054(9) 0.046(9) 0.111(13) 0.005(9) -0.039(9) -0.010(7)
C37 0.071(10) 0.041(8) 0.101(13) 0.006(8) -0.020(9) 0.001(7)
C38 0.055(9) 0.046(8) 0.044(9) 0.004(7) -0.015(7) 0.014(7)
N4 0.052(6) 0.032(5) 0.052(6) -0.011(5) 0.002(5) 0.006(6)
O15 0.035(5) 0.048(5) 0.055(6) 0.016(4) 0.007(4) 0.004(4)
O16 0.082(6) 0.048(6) 0.068(6) -0.015(5) 0.014(4) 0.006(5)
C45 0.060(9) 0.063(10) 0.036(9) 0.001(7) 0.015(7) 0.003(8)
C46 0.047(8) 0.030(7) 0.068(10) 0.006(6) 0.014(7) 0.010(6)
C47 0.080(11) 0.046(8) 0.099(12) 0.029(8) 0.033(9) 0.028(8)
C48 0.072(11) 0.090(13) 0.104(14) 0.048(10) 0.002(10) 0.022(10)
C49 0.077(11) 0.121(15) 0.079(13) 0.027(11) -0.007(9) -0.003(11)
C50 0.059(8) 0.064(9) 0.064(9) 0.009(8) -0.003(7) -0.002(8)
C51 0.052(8) 0.061(10) 0.083(11) -0.002(8) 0.013(7) 0.001(8)
C52 0.034(7) 0.061(9) 0.037(8) 0.016(6) 0.004(6) 0.016(6)
N5 0.041(6) 0.025(5) 0.034(6) -0.001(4) 0.010(5) 0.004(4)
O21 0.051(5) 0.034(5) 0.041(5) -0.002(4) 0.011(4) 0.000(4)
O22 0.041(5) 0.025(4) 0.041(5) -0.003(4) 0.003(4) -0.002(3)
C63 0.043(7) 0.041(7) 0.039(8) 0.015(6) 0.016(6) 0.008(6)
C64 0.062(8) 0.041(7) 0.039(8) -0.005(6) 0.025(6) 0.008(6)
C65 0.099(11) 0.048(8) 0.057(9) 0.017(7) 0.023(8) 0.035(8)
C66 0.082(10) 0.047(8) 0.066(10) 0.007(7) 0.028(8) 0.019(7)
C67 0.061(8) 0.038(7) 0.038(7) 0.012(6) 0.023(6) 0.014(6)
C68 0.096(10) 0.029(7) 0.052(9) 0.007(6) 0.023(8) 0.000(7)
C69 0.033(7) 0.037(7) 0.047(8) 0.009(6) 0.006(6) 0.011(5)
C70 0.051(8) 0.031(7) 0.066(10) 0.007(7) -0.001(8) -0.005(6)
N6 0.037(5) 0.031(5) 0.043(6) 0.012(5) -0.005(4) 0.011(5)
O25 0.031(4) 0.030(4) 0.045(5) -0.012(4) -0.003(4) -0.001(3)
O26 0.068(6) 0.038(5) 0.062(6) 0.005(4) 0.014(5) -0.012(4)
C77 0.041(8) 0.045(8) 0.056(9) -0.009(7) 0.013(6) 0.005(6)
C78 0.049(8) 0.052(9) 0.064(10) -0.005(7) 0.003(7) 0.006(7)
C79 0.049(8) 0.058(8) 0.043(8) -0.015(6) 0.002(6) -0.002(7)
C80 0.138(16) 0.104(14) 0.113(15) -0.076(12) 0.049(12) -0.017(12)
C81 0.067(11) 0.111(15) 0.122(15) -0.012(12) 0.042(10) -0.006(11)
C82 0.074(11) 0.093(12) 0.067(11) -0.012(9) 0.008(8) 0.013(9)
C83 0.046(8) 0.062(9) 0.061(10) -0.018(7) 0.012(7) -0.004(7)
C84 0.034(7) 0.083(11) 0.036(8) -0.014(8) 0.013(5) -0.006(8)
N7 0.040(5) 0.016(4) 0.034(6) 0.001(4) 0.004(5) -0.002(4)
O29 0.039(5) 0.035(5) 0.046(5) 0.007(4) 0.010(4) -0.019(4)
O30 0.033(4) 0.027(4) 0.053(5) 0.005(4) -0.006(4) -0.012(3)
C91 0.031(7) 0.047(8) 0.035(7) 0.007(6) -0.009(6) -0.005(6)
C92 0.036(7) 0.030(7) 0.059(9) -0.002(6) 0.003(6) 0.003(5)
C93 0.057(8) 0.058(8) 0.049(9) 0.025(7) -0.012(7) -0.025(7)
C94 0.066(10) 0.099(12) 0.087(12) 0.024(9) -0.019(9) -0.033(9)
C95 0.075(10) 0.055(9) 0.092(12) 0.020(8) 0.003(9) -0.024(8)
C96 0.044(7) 0.045(7) 0.050(8) 0.007(6) 0.007(6) -0.011(6)
C97 0.058(8) 0.035(7) 0.042(8) 0.014(6) 0.005(6) -0.005(6)
C98 0.046(7) 0.014(6) 0.057(9) -0.010(5) -0.006(6) -0.008(5)
N8 0.029(5) 0.043(6) 0.038(5) 0.008(5) 0.008(4) 0.006(5)
O33 0.020(4) 0.040(5) 0.061(5) 0.011(4) 0.002(3) 0.003(3)
O34 0.030(4) 0.029(4) 0.044(4) -0.004(3) -0.005(3) 0.001(3)
C105 0.019(6) 0.047(7) 0.040(7) 0.002(5) 0.007(5) 0.001(5)
C106 0.027(5) 0.028(6) 0.045(7) 0.004(5) 0.015(5) 0.005(5)
C107 0.030(6) 0.047(7) 0.047(7) 0.016(6) 0.006(5) -0.004(6)
C108 0.042(7) 0.054(8) 0.056(9) -0.010(6) 0.004(6) 0.009(6)
C109 0.040(6) 0.050(8) 0.039(7) 0.001(6) 0.015(5) -0.007(6)
C110 0.045(7) 0.051(8) 0.037(7) 0.002(5) 0.011(5) -0.008(6)
C111 0.037(6) 0.042(7) 0.032(7) -0.003(5) 0.004(5) -0.005(5)
C112 0.027(6) 0.029(6) 0.041(7) 0.006(5) -0.005(5) 0.002(5)
O1 0.039(4) 0.029(4) 0.038(4) 0.005(4) -0.002(3) -0.005(4)
O2 0.039(4) 0.031(4) 0.047(5) 0.020(4) 0.004(3) 0.005(4)
O5 0.030(4) 0.033(4) 0.033(4) 0.008(3) -0.008(3) -0.005(3)
O6 0.025(4) 0.046(5) 0.040(5) 0.015(4) -0.005(4) 0.002(4)
O9 0.028(4) 0.042(5) 0.045(5) 0.003(4) -0.007(4) 0.003(4)
O10 0.038(5) 0.034(5) 0.052(5) 0.000(4) 0.012(4) -0.003(4)
O13 0.022(4) 0.029(4) 0.057(5) 0.001(3) 0.000(4) -0.006(3)
O14 0.032(4) 0.027(4) 0.045(5) 0.011(3) 0.009(4) 0.005(3)
O17 0.039(4) 0.035(4) 0.079(6) 0.000(5) 0.008(4) -0.013(4)
O18 0.038(5) 0.064(6) 0.068(6) -0.001(5) -0.009(4) -0.004(4)
O19 0.023(4) 0.035(5) 0.049(5) -0.022(4) 0.004(4) -0.008(4)
O20 0.029(4) 0.019(4) 0.057(5) -0.004(4) 0.006(4) -0.012(3)
O23 0.039(4) 0.025(4) 0.035(4) -0.006(3) 0.003(3) -0.011(4)
O24 0.025(4) 0.037(5) 0.035(5) -0.011(4) 0.015(3) -0.004(3)
O27 0.032(4) 0.029(4) 0.040(4) -0.025(4) 0.018(3) 0.000(4)
O28 0.034(4) 0.005(4) 0.039(4) 0.004(3) 0.005(3) 0.007(3)
O31 0.030(4) 0.029(4) 0.035(5) -0.008(3) 0.012(3) 0.004(3)
O32 0.032(4) 0.028(4) 0.027(4) 0.000(3) 0.003(3) -0.003(4)
O35 0.019(3) 0.033(4) 0.026(4) -0.009(3) 0.001(3) -0.005(3)
O36 0.020(4) 0.088(6) 0.052(6) -0.029(5) -0.007(4) 0.018(4)
C1 0.041(7) 0.027(6) 0.031(7) 0.007(5) -0.003(5) -0.003(5)
C2 0.042(7) 0.028(6) 0.049(8) -0.021(6) -0.009(6) -0.007(6)
C11 0.051(8) 0.049(8) 0.056(9) 0.011(7) 0.004(7) 0.004(7)
C12 0.091(11) 0.041(8) 0.108(12) 0.023(8) 0.010(9) 0.009(8)
C13 0.073(10) 0.061(9) 0.078(11) 0.000(8) -0.034(8) 0.018(8)
C14 0.049(7) 0.045(7) 0.044(8) -0.012(6) -0.007(6) 0.000(6)
C15 0.116(12) 0.032(7) 0.020(7) 0.004(5) -0.015(8) -0.017(8)
C16 0.039(7) 0.049(8) 0.070(10) 0.016(7) -0.004(7) -0.009(6)
C25 0.062(9) 0.049(8) 0.065(10) -0.006(7) -0.007(8) 0.010(7)
C26 0.061(8) 0.059(9) 0.073(9) 0.009(7) 0.003(7) 0.016(7)
C27 0.052(8) 0.071(9) 0.041(8) 0.001(6) -0.002(6) 0.014(7)
C28 0.086(10) 0.056(9) 0.049(9) -0.004(7) -0.004(7) 0.002(8)
C29 0.087(11) 0.052(9) 0.018(7) -0.003(6) 0.013(7) 0.018(8)
C30 0.092(11) 0.023(7) 0.062(9) 0.015(6) 0.025(8) 0.006(7)
C39 0.036(8) 0.060(9) 0.072(11) -0.007(8) 0.008(7) -0.007(7)
C40 0.098(12) 0.086(12) 0.095(12) 0.021(9) 0.022(10) -0.060(10)
C41 0.076(10) 0.063(10) 0.083(11) 0.040(8) -0.013(8) -0.010(8)
C42 0.042(8) 0.053(9) 0.095(12) 0.001(8) -0.007(8) -0.004(7)
C43 0.071(9) 0.016(6) 0.048(9) 0.015(5) -0.025(7) 0.012(6)
C44 0.051(8) 0.063(8) 0.019(7) 0.017(6) 0.002(6) 0.007(6)
C53 0.040(8) 0.055(9) 0.109(13) 0.005(8) 0.021(8) 0.004(7)
C54 0.052(8) 0.123(14) 0.127(13) 0.001(11) 0.028(8) 0.058(10)
C55 0.073(10) 0.095(11) 0.061(10) 0.002(8) 0.008(8) 0.011(8)
C56 0.061(9) 0.100(12) 0.060(10) 0.012(8) 0.041(8) 0.023(9)
C57 0.083(10) 0.074(10) 0.064(10) 0.003(7) -0.002(8) -0.002(8)
C58 0.069(9) 0.036(8) 0.063(10) 0.011(6) -0.001(8) 0.000(7)
C59 0.102(11) 0.067(9) 0.064(10) 0.024(8) 0.032(8) 0.005(10)
C60 0.087(12) 0.34(3) 0.107(14) 0.042(19) -0.036(11) -0.011(19)
C61 0.047(8) 0.012(6) 0.055(9) -0.011(5) 0.001(6) 0.017(5)
C62 0.035(6) 0.021(6) 0.050(8) 0.000(5) -0.004(5) 0.002(5)
C71 0.045(7) 0.030(7) 0.050(8) -0.009(6) 0.002(6) -0.009(6)
C72 0.051(9) 0.053(9) 0.067(9) -0.002(7) -0.004(7) 0.003(7)
C73 0.053(8) 0.032(7) 0.080(10) -0.015(7) 0.013(7) -0.004(6)
C74 0.119(13) 0.032(8) 0.075(11) -0.011(7) 0.007(9) -0.023(8)
C75 0.079(10) 0.004(6) 0.049(9) -0.002(5) -0.028(7) -0.008(6)
C76 0.044(7) 0.050(8) 0.044(8) -0.001(6) 0.004(6) 0.012(6)
C85 0.053(8) 0.042(8) 0.067(10) -0.012(7) -0.003(7) -0.009(7)
C86 0.055(8) 0.060(10) 0.106(11) -0.028(8) -0.005(7) 0.026(7)
C87 0.097(11) 0.091(11) 0.054(10) 0.011(8) -0.004(8) 0.028(9)
C88 0.062(9) 0.070(10) 0.085(11) -0.015(8) -0.002(8) -0.002(8)
C89 0.064(8) 0.028(6) 0.010(6) 0.006(5) -0.005(6) -0.009(6)
C90 0.047(7) 0.017(6) 0.027(7) 0.005(5) 0.008(5) 0.004(5)
C99 0.041(7) 0.014(6) 0.052(8) -0.001(5) -0.001(6) 0.013(5)
C100 0.047(7) 0.053(8) 0.032(7) -0.012(6) 0.008(6) -0.003(6)
C101 0.042(8) 0.038(8) 0.100(12) 0.013(7) -0.009(7) 0.004(6)
C102 0.046(7) 0.029(7) 0.068(9) -0.025(6) 0.007(6) -0.009(6)
C103 0.034(6) 0.013(6) 0.062(8) 0.005(5) 0.011(6) 0.003(5)
C104 0.017(5) 0.009(5) 0.048(7) 0.001(4) 0.000(5) -0.005(4)
C113 0.041(6) 0.036(6) 0.030(6) -0.001(5) 0.015(5) 0.009(6)
C114 0.039(7) 0.069(9) 0.073(10) 0.017(7) 0.014(7) -0.003(7)
C115 0.038(6) 0.068(9) 0.043(7) -0.007(6) 0.020(5) 0.005(6)
C116 0.061(8) 0.037(7) 0.030(7) 0.001(5) 0.019(6) 0.001(6)
C117 0.048(8) 0.026(7) 0.105(12) -0.004(7) 0.021(8) 0.015(6)
C118 0.062(9) 0.058(8) 0.026(7) -0.013(6) -0.004(6) -0.005(7)
C119 0.032(8) 0.102(12) 0.119(13) -0.035(9) 0.025(8) 0.003(8)
C120 0.046(11) 0.27(3) 0.34(3) -0.19(2) -0.067(14) 0.047(14)

loop_
_atom_type_symbol
_atom_type_description
_atom_type_scat_dispersion_real
_atom_type_scat_dispersion_imag
_atom_type_scat_source
C C 0.0033 0.0016 'International Tables Vol C Tables 4.2.6.8 and 6.1.1.4'
H H 0.0000 0.0000 'International Tables Vol C Tables 4.2.6.8 and 6.1.1.4'
N N 0.0061 0.0033 'International Tables Vol C Tables 4.2.6.8 and 6.1.1.4'
O O 0.0106 0.0060 'International Tables Vol C Tables 4.2.6.8 and 6.1.1.4'
Rh Rh -1.1178 0.9187 'International Tables Vol C Tables 4.2.6.8 and 6.1.1.4'

loop_
_geom_angle_atom_site_label_1
_geom_angle_atom_site_label_2
_geom_angle_atom_site_label_3
_geom_angle
O5 Rh1 O13 177.3(3)
O5 Rh1 O1 88.1(3)
O13 Rh1 O1 92.9(3)
O5 Rh1 O9 88.6(3)
O13 Rh1 O9 90.2(3)
O1 Rh1 O9 176.2(3)
O5 Rh1 O17 99.1(3)
O13 Rh1 O17 83.3(3)
O1 Rh1 O17 97.3(3)
O9 Rh1 O17 85.2(3)
O5 Rh1 Rh2 88.06(17)
O13 Rh1 Rh2 89.49(18)
O1 Rh1 Rh2 87.88(18)
O9 Rh1 Rh2 89.96(19)
O17 Rh1 Rh2 171.27(19)
O6 Rh2 O10 91.3(3)
O6 Rh2 O14 177.5(3)
O10 Rh2 O14 88.4(3)
O6 Rh2 O2 87.0(3)
O10 Rh2 O2 176.1(3)
O14 Rh2 O2 93.2(3)
O6 Rh2 Rh1 90.06(19)
O10 Rh2 Rh1 87.5(2)
O14 Rh2 Rh1 87.48(18)
O2 Rh2 Rh1 89.05(18)
O31 Rh3 O23 176.9(3)
O31 Rh3 O27 92.1(3)
O23 Rh3 O27 88.8(3)
O31 Rh3 O19 90.7(3)
O23 Rh3 O19 88.2(3)
O27 Rh3 O19 176.1(3)
O31 Rh3 O35 85.1(2)
O23 Rh3 O35 97.9(2)
O27 Rh3 O35 88.0(2)
O19 Rh3 O35 94.9(2)
O31 Rh3 Rh4 88.70(18)
O23 Rh3 Rh4 88.32(19)
O27 Rh3 Rh4 88.51(16)
O19 Rh3 Rh4 88.90(19)
O35 Rh3 Rh4 172.79(16)
O32 Rh4 O24 176.9(3)
O32 Rh4 O20 92.1(3)
O24 Rh4 O20 88.7(3)
O32 Rh4 O28 87.7(2)
O24 Rh4 O28 91.3(3)
O20 Rh4 O28 176.3(3)
O32 Rh4 Rh3 88.50(17)
O24 Rh4 Rh3 88.54(18)
O20 Rh4 Rh3 87.6(2)
O28 Rh4 Rh3 88.65(17)
C3 N1 C10 111.4(8)
C3 N1 C2 127.0(8)
C10 N1 C2 121.1(8)
O3 C3 N1 125.2(9)
O3 C3 C4 126.1(10)
N1 C3 C4 108.7(8)
C5 C4 C9 125.0(9)
C5 C4 C3 128.7(10)
C9 C4 C3 106.3(8)
C4 C5 C6 115.0(10)
C7 C6 C5 121.0(11)
C6 C7 C8 120.2(11)
C9 C8 C7 119.2(11)
C4 C9 C8 119.5(9)
C4 C9 C10 110.5(8)
C8 C9 C10 129.8(10)
O4 C10 N1 124.0(9)
O4 C10 C9 133.1(9)
N1 C10 C9 102.8(7)
C17 N2 C24 112.9(9)
C17 N2 C16 121.3(9)
C24 N2 C16 121.9(9)
O7 C17 N2 127.5(11)
O7 C17 C18 125.8(12)
N2 C17 C18 106.8(9)
C23 C18 C19 123.3(11)
C23 C18 C17 107.5(10)
C19 C18 C17 129.3(13)
C18 C19 C20 113.5(13)
C21 C20 C19 122.9(16)
C20 C21 C22 121.8(16)
C21 C22 C23 116.8(13)
C18 C23 C22 120.2(11)
C18 C23 C24 110.9(9)
C22 C23 C24 128.5(13)
O8 C24 N2 122.0(12)
O8 C24 C23 136.4(12)
N2 C24 C23 101.6(9)
C31 N3 C38 115.2(8)
C31 N3 C30 127.1(9)
C38 N3 C30 117.5(9)
O11 C31 N3 127.2(10)
O11 C31 C32 127.3(10)
N3 C31 C32 105.0(8)
C33 C32 C37 126.3(10)
C33 C32 C31 127.2(10)
C37 C32 C31 106.5(8)
C32 C33 C34 116.4(10)
C35 C34 C33 117.3(11)
C36 C35 C34 124.1(11)
C35 C36 C37 117.5(11)
C32 C37 C36 118.4(10)
C32 C37 C38 111.5(9)
C36 C37 C38 129.9(10)
O12 C38 N3 126.7(10)
O12 C38 C37 131.0(10)
N3 C38 C37 101.7(8)
C45 N4 C52 111.4(8)
C45 N4 C44 126.2(9)
C52 N4 C44 119.4(9)
O15 C45 N4 125.3(10)
O15 C45 C46 127.1(10)
N4 C45 C46 107.6(8)
C51 C46 C47 123.5(9)
C51 C46 C45 107.9(8)
C47 C46 C45 128.6(10)
C46 C47 C48 115.5(10)
C49 C48 C47 119.9(11)
C50 C49 C48 123.8(12)
C49 C50 C51 116.1(10)
C46 C51 C50 121.0(9)
C46 C51 C52 107.5(8)
C50 C51 C52 131.4(10)
O16 C52 N4 129.1(9)
O16 C52 C51 125.4(9)
N4 C52 C51 105.4(8)
C63 N5 C70 114.9(8)
C63 N5 C62 126.4(8)
C70 N5 C62 117.8(8)
O21 C63 N5 125.5(9)
O21 C63 C64 128.0(9)
N5 C63 C64 106.3(8)
C69 C64 C65 122.4(8)
C69 C64 C63 107.4(8)
C65 C64 C63 130.2(9)
C64 C65 C66 118.9(10)
C67 C66 C65 117.0(9)
C68 C67 C66 124.1(9)
C69 C68 C67 116.4(9)
C64 C69 C68 121.1(8)
C64 C69 C70 108.6(8)
C68 C69 C70 130.2(9)
O22 C70 N5 128.9(9)
O22 C70 C69 128.4(9)
N5 C70 C69 102.7(8)
C77 N6 C84 114.3(8)
C77 N6 C76 122.4(8)
C84 N6 C76 121.4(8)
O25 C77 N6 126.0(9)
O25 C77 C78 128.4(9)
N6 C77 C78 105.4(8)
C79 C78 C83 124.4(9)
C79 C78 C77 127.4(10)
C83 C78 C77 107.9(8)
C78 C79 C80 113.1(10)
C81 C80 C79 121.4(11)
C82 C81 C80 123.4(12)
C81 C82 C83 114.3(11)
C82 C83 C78 123.4(10)
C82 C83 C84 127.0(10)
C78 C83 C84 109.5(8)
O26 C84 N6 127.6(10)
O26 C84 C83 129.6(9)
N6 C84 C83 102.8(8)
C91 N7 C90 127.8(8)
C91 N7 C98 112.8(7)
C90 N7 C98 119.4(8)
O29 C91 N7 126.9(9)
O29 C91 C92 126.7(9)
N7 C91 C92 106.4(7)
C93 C92 C97 121.8(9)
C93 C92 C91 130.5(9)
C97 C92 C91 107.5(8)
C92 C93 C94 119.9(9)
C95 C94 C93 116.0(10)
C96 C95 C94 124.6(10)
C97 C96 C95 116.0(9)
C96 C97 C92 121.4(8)
C96 C97 C98 129.0(9)
C92 C97 C98 109.5(7)
O30 C98 N7 125.3(9)
O30 C98 C97 131.5(9)
N7 C98 C97 103.1(7)
C105 N8 C112 112.0(7)
C105 N8 C104 121.2(7)
C112 N8 C104 123.4(7)
O33 C105 N8 125.2(8)
O33 C105 C106 127.1(8)
N8 C105 C106 107.6(7)
C107 C106 C111 120.5(8)
C107 C106 C105 131.7(8)
C111 C106 C105 107.6(7)
C106 C107 C108 118.9(8)
C109 C108 C107 118.8(8)
C110 C109 C108 122.1(8)
C111 C110 C109 115.5(8)
C110 C111 C106 123.9(8)
C110 C111 C112 127.9(8)
C106 C111 C112 107.9(7)
O34 C112 N8 125.7(8)
O34 C112 C111 129.5(8)
N8 C112 C111 104.8(6)
C1 O1 Rh1 120.3(6)
C1 O2 Rh2 116.5(6)
C15 O5 Rh1 117.2(8)
C15 O6 Rh2 115.7(7)
C29 O9 Rh1 116.4(7)
C29 O10 Rh2 119.1(8)
C43 O13 Rh1 119.4(7)
C43 O14 Rh2 119.8(7)
C58 O17 Rh1 141.6(8)
C58 O18 C59 117.9(10)
C61 O19 Rh3 118.3(6)
C61 O20 Rh4 118.0(6)
C75 O23 Rh3 116.5(7)
C75 O24 Rh4 120.3(8)
C89 O27 Rh3 119.5(6)
C89 O28 Rh4 116.9(6)
C103 O31 Rh3 122.4(6)
C103 O32 Rh4 117.8(6)
C118 O35 Rh3 131.6(7)
C118 O36 C119 115.9(9)
O2 C1 O1 126.1(9)
O2 C1 C2 115.1(9)
O1 C1 C2 118.7(9)
C11 C2 N1 114.1(9)
C11 C2 C1 119.8(9)
N1 C2 C1 104.4(8)
C2 C11 C14 110.8(10)
C2 C11 C13 114.8(10)
C14 C11 C13 111.6(10)
C2 C11 C12 104.4(10)
C14 C11 C12 105.5(10)
C13 C11 C12 109.1(10)
O5 C15 O6 128.8(11)
O5 C15 C16 114.4(12)
O6 C15 C16 116.4(10)
C25 C16 N2 115.8(10)
C25 C16 C15 121.0(10)
N2 C16 C15 103.2(9)
C16 C25 C27 111.8(10)
C16 C25 C28 107.3(10)
C27 C25 C28 106.6(10)
C16 C25 C26 110.5(10)
C27 C25 C26 111.1(10)
C28 C25 C26 109.4(9)
O10 C29 O9 127.0(11)
O10 C29 C30 118.7(12)
O9 C29 C30 114.2(11)
N3 C30 C29 103.5(9)
N3 C30 C39 112.9(9)
C29 C30 C39 116.1(11)
C42 C39 C40 109.0(11)
C42 C39 C41 113.3(10)
C40 C39 C41 106.3(11)
C42 C39 C30 114.8(11)
C40 C39 C30 107.1(10)
C41 C39 C30 105.8(9)
O14 C43 O13 123.6(11)
O14 C43 C44 122.1(11)
O13 C43 C44 114.3(9)
N4 C44 C43 108.4(9)
N4 C44 C53 114.4(9)
C43 C44 C53 119.0(10)
C54 C53 C44 108.7(10)
C54 C53 C56 105.6(11)
C44 C53 C56 111.0(10)
C54 C53 C55 115.6(10)
C44 C53 C55 107.0(10)
C56 C53 C55 109.0(10)
O17 C58 O18 127.9(11)
O17 C58 C57 118.2(11)
O18 C58 C57 113.9(11)
O18 C59 C60 107.7(11)
O19 C61 O20 126.3(9)
O19 C61 C62 118.5(9)
O20 C61 C62 115.2(10)
C61 C62 N5 108.6(8)
C61 C62 C71 119.2(9)
N5 C62 C71 111.0(8)
C72 C71 C74 105.8(10)
C72 C71 C73 111.8(9)
C74 C71 C73 108.4(9)
C72 C71 C62 111.2(9)
C74 C71 C62 107.1(9)
C73 C71 C62 112.3(9)
O24 C75 O23 126.0(11)
O24 C75 C76 128.0(11)
O23 C75 C76 105.7(10)
N6 C76 C85 113.8(9)
N6 C76 C75 109.8(8)
C85 C76 C75 114.8(10)
C88 C85 C87 108.0(10)
C88 C85 C76 114.3(10)
C87 C85 C76 108.1(10)
C88 C85 C86 110.3(10)
C87 C85 C86 108.5(10)
C76 C85 C86 107.5(9)
O28 C89 O27 126.2(9)
O28 C89 C90 115.9(9)
O27 C89 C90 117.8(9)
N7 C90 C99 118.7(8)
N7 C90 C89 106.4(8)
C99 C90 C89 115.9(8)
C100 C99 C90 115.5(8)
C100 C99 C101 112.8(9)
C90 C99 C101 110.8(9)
C100 C99 C102 108.5(9)
C90 C99 C102 104.5(8)
C101 C99 C102 103.6(8)
O31 C103 O32 121.9(10)
O31 C103 C104 120.7(9)
O32 C103 C104 117.3(9)
C113 C104 N8 114.4(8)
C113 C104 C103 122.2(8)
N8 C104 C103 100.5(7)
C104 C113 C116 115.2(8)
C104 C113 C115 108.2(8)
C116 C113 C115 111.0(8)
C104 C113 C114 107.0(8)
C116 C113 C114 109.5(8)
C115 C113 C114 105.4(8)
O35 C118 O36 123.8(10)
O35 C118 C117 121.8(11)
O36 C118 C117 113.9(10)
O36 C119 C120 103.9(10)

loop_
_geom_bond_atom_site_label_1
_geom_bond_atom_site_label_2
_geom_bond_distance
Rh1 O5 1.966(6)
Rh1 O13 1.987(7)
Rh1 O1 1.997(7)
Rh1 O9 2.034(7)
Rh1 O17 2.205(7)
Rh1 Rh2 2.3786(12)
Rh2 O6 1.976(7)
Rh2 O10 2.040(7)
Rh2 O14 2.028(7)
Rh2 O2 2.049(7)
Rh3 O31 1.931(6)
Rh3 O23 1.985(6)
Rh3 O27 1.998(7)
Rh3 O19 2.042(7)
Rh3 O35 2.237(6)
Rh3 Rh4 2.3800(12)
Rh4 O32 1.999(6)
Rh4 O24 1.994(7)
Rh4 O20 2.032(7)
Rh4 O28 2.025(6)
N1 C3 1.364(10)
N1 C10 1.455(10)
N1 C2 1.528(11)
O3 C3 1.237(9)
O4 C10 1.180(9)
C3 C4 1.500(10)
C4 C5 1.321(10)
C4 C9 1.379(11)
C5 C6 1.459(11)
C6 C7 1.372(11)
C7 C8 1.375(11)
C8 C9 1.375(10)
C9 C10 1.518(10)
N2 C17 1.397(11)
N2 C24 1.483(10)
N2 C16 1.517(12)
O7 C17 1.198(10)
O8 C24 1.160(10)
C17 C18 1.510(11)
C18 C23 1.401(12)
C18 C19 1.373(12)
C19 C20 1.465(14)
C20 C21 1.365(14)
C21 C22 1.348(13)
C22 C23 1.439(11)
C23 C24 1.530(12)
N3 C31 1.400(10)
N3 C38 1.408(10)
N3 C30 1.511(13)
O11 C31 1.191(9)
O12 C38 1.175(9)
C31 C32 1.508(11)
C32 C33 1.345(10)
C32 C37 1.385(11)
C33 C34 1.479(11)
C34 C35 1.396(11)
C35 C36 1.391(11)
C36 C37 1.417(11)
C37 C38 1.512(11)
N4 C45 1.375(10)
N4 C52 1.399(10)
N4 C44 1.424(11)
O15 C45 1.207(9)
O16 C52 1.198(9)
C45 C46 1.460(10)
C46 C51 1.394(10)
C46 C47 1.378(10)
C47 C48 1.434(11)
C48 C49 1.385(12)
C49 C50 1.386(11)
C50 C51 1.390(10)
C51 C52 1.494(10)
N5 C63 1.343(9)
N5 C70 1.383(10)
N5 C62 1.512(11)
O21 C63 1.225(9)
O22 C70 1.184(9)
C63 C64 1.467(10)
C64 C69 1.380(10)
C64 C65 1.378(10)
C65 C66 1.420(10)
C66 C67 1.403(10)
C67 C68 1.399(10)
C68 C69 1.388(10)
C69 C70 1.506(10)
N6 C77 1.401(10)
N6 C84 1.405(9)
N6 C76 1.486(12)
O25 C77 1.231(9)
O26 C84 1.184(10)
C77 C78 1.479(10)
C78 C79 1.371(10)
C78 C83 1.398(11)
C79 C80 1.453(11)
C80 C81 1.418(12)
C81 C82 1.384(12)
C82 C83 1.391(11)
C83 C84 1.511(11)
N7 C91 1.372(9)
N7 C90 1.412(11)
N7 C98 1.444(9)
O29 C91 1.196(8)
O30 C98 1.173(8)
C91 C92 1.483(10)
C92 C93 1.345(10)
C92 C97 1.403(10)
C93 C94 1.440(11)
C94 C95 1.410(11)
C95 C96 1.392(10)
C96 C97 1.389(10)
C97 C98 1.488(10)
N8 C105 1.406(9)
N8 C112 1.406(9)
N8 C104 1.511(10)
O33 C105 1.227(8)
O34 C112 1.191(8)
C105 C106 1.458(9)
C106 C107 1.358(9)
C106 C111 1.424(9)
C107 C108 1.447(10)
C108 C109 1.434(10)
C109 C110 1.419(9)
C110 C111 1.385(9)
C111 C112 1.514(9)
O1 C1 1.274(11)
O2 C1 1.274(10)
O5 C15 1.307(12)
O6 C15 1.259(14)
O9 C29 1.288(13)
O10 C29 1.269(13)
O13 C43 1.297(12)
O14 C43 1.282(11)
O17 C58 1.256(12)
O18 C58 1.305(12)
O18 C59 1.458(12)
O19 C61 1.222(12)
O20 C61 1.308(11)
O23 C75 1.369(13)
O24 C75 1.178(13)
O27 C89 1.255(11)
O28 C89 1.304(11)
O31 C103 1.274(10)
O32 C103 1.342(10)
O35 C118 1.229(11)
O36 C118 1.300(12)
O36 C119 1.417(12)
C1 C2 1.553(13)
C2 C11 1.438(14)
C11 C14 1.492(14)
C11 C13 1.585(15)
C11 C12 1.611(14)
C15 C16 1.629(15)
C16 C25 1.463(14)
C25 C27 1.534(14)
C25 C28 1.548(15)
C25 C26 1.581(14)
C29 C30 1.567(15)
C30 C39 1.595(15)
C39 C42 1.500(15)
C39 C40 1.534(16)
C39 C41 1.576(15)
C43 C44 1.522(14)
C44 C53 1.563(14)
C53 C54 1.572(15)
C53 C56 1.571(15)
C53 C55 1.571(16)
C57 C58 1.522(14)
C59 C60 1.499(14)
C61 C62 1.501(13)
C62 C71 1.584(13)
C71 C72 1.464(14)
C71 C74 1.560(14)
C71 C73 1.563(14)
C75 C76 1.594(14)
C76 C85 1.542(13)
C85 C88 1.482(14)
C85 C87 1.531(14)
C85 C86 1.555(14)
C89 C90 1.610(13)
C90 C99 1.530(13)
C99 C100 1.485(13)
C99 C101 1.557(13)
C99 C102 1.581(12)
C103 C104 1.584(13)
C104 C113 1.497(12)
C113 C116 1.512(12)
C113 C115 1.517(12)
C113 C114 1.593(13)
C117 C118 1.501(14)
C119 C120 1.661(16)

loop_
_platon_squeeze_void_nr
_platon_squeeze_void_average_x
_platon_squeeze_void_average_y
_platon_squeeze_void_average_z
_platon_squeeze_void_volume
_platon_squeeze_void_count_electrons
1 0.187 0.382 0.245 1429.1 502.6
2 -0.112 0.134 0.755 1430.2 498.7
